data_1518387
loop_
_publ_author_name
'Nge, Choy-Eng'
'Gan, Chew-Yan'
'Lim, Kuan-Hon'
'Ting, Kang-Nee'
'Low, Yun-Yee'
'Kam, Toh-Seok'

_publ_section_title
;
 Criofolinine and vernavosine, new pentacyclic indole alkaloids
 incorporating pyrroloazepine and pyridopyrimidine moieties derived from a
 common yohimbine precursor.
;
_journal_issue 24
_journal_name_full 'Organic letters'
_journal_page_first 6330
_journal_page_last 6333
_journal_paper_doi 10.1021/ol503072g
_journal_volume 16
_journal_year 2014
_chemical_absolute_configuration unk
_chemical_formula_moiety 'C21 H22 N2 O6'
_chemical_formula_sum 'C21 H22 N2 O6'
_chemical_formula_weight 398.40
_chemical_name_common criofolinine
_chemical_temperature_decomposition_gt 463
_space_group_crystal_system orthorhombic
_space_group_IT_number 19
_space_group_name_Hall 'P 2ac 2ab'
_space_group_name_H-M_alt 'P 21 21 21'
_symmetry_space_group_name_Hall 'P 2ac 2ab'
_symmetry_space_group_name_H-M 'P 21 21 21'
_atom_sites_solution_hydrogens mixed
_audit_creation_method SHELXL-2014/6
_cell_angle_alpha 90
_cell_angle_beta 90
_cell_angle_gamma 90
_cell_formula_units_Z 8
_cell_length_a 10.7249(5)
_cell_length_b 12.1181(6)
_cell_length_c 29.2040(13)
_cell_measurement_reflns_used 3586
_cell_measurement_temperature 150(2)
_cell_measurement_theta_max 20.39
_cell_measurement_theta_min 2.54
_cell_volume 3795.5(3)
_computing_cell_refinement 'Bruker SAINT'
_computing_data_collection 'Bruker APEX2'
_computing_data_reduction 'Bruker SAINT'
_computing_molecular_graphics 'X-SEED (Barbour, 2001)'
_computing_publication_material 'enCIFer (Allen et al., 2004)'
_computing_structure_refinement 'SHELXL-2014 (Sheldrick, 2014)'
_computing_structure_solution 'SHELXS-97 (Sheldrick, 2008)'
_diffrn_ambient_temperature 150(2)
_diffrn_measured_fraction_theta_full 0.999
_diffrn_measured_fraction_theta_max 0.998
_diffrn_measurement_device_type 'Bruker APEX-II CCD'
_diffrn_measurement_method ' \w scans'
_diffrn_radiation_source 'sealed tube'
_diffrn_radiation_type MoK\a
_diffrn_radiation_wavelength 0.71073
_diffrn_reflns_av_R_equivalents 0.0874
_diffrn_reflns_av_unetI/netI 0.0760
_diffrn_reflns_Laue_measured_fraction_full 0.999
_diffrn_reflns_Laue_measured_fraction_max 0.998
_diffrn_reflns_limit_h_max 13
_diffrn_reflns_limit_h_min -13
_diffrn_reflns_limit_k_max 15
_diffrn_reflns_limit_k_min -15
_diffrn_reflns_limit_l_max 36
_diffrn_reflns_limit_l_min -36
_diffrn_reflns_number 33170
_diffrn_reflns_point_group_measured_fraction_full 1.000
_diffrn_reflns_point_group_measured_fraction_max 0.998
_diffrn_reflns_theta_full 25.005
_diffrn_reflns_theta_max 26.442
_diffrn_reflns_theta_min 2.023
_exptl_absorpt_coefficient_mu 0.103
_exptl_absorpt_correction_T_max 0.8620
_exptl_absorpt_correction_T_min 0.7905
_exptl_absorpt_correction_type multi-scan
_exptl_absorpt_process_details SADABS
_exptl_crystal_colour colourless
_exptl_crystal_density_diffrn 1.394
_exptl_crystal_description Block
_exptl_crystal_F_000 1680
_exptl_crystal_size_max 0.370
_exptl_crystal_size_mid 0.120
_exptl_crystal_size_min 0.090
_refine_diff_density_max 0.411
_refine_diff_density_min -0.250
_refine_diff_density_rms 0.052
_refine_ls_extinction_method none
_refine_ls_goodness_of_fit_ref 0.880
_refine_ls_hydrogen_treatment mixed
_refine_ls_matrix_type full
_refine_ls_number_parameters 537
_refine_ls_number_reflns 7804
_refine_ls_number_restraints 0
_refine_ls_restrained_S_all 0.880
_refine_ls_R_factor_all 0.0775
_refine_ls_R_factor_gt 0.0492
_refine_ls_shift/su_max <0.001
_refine_ls_shift/su_mean <0.001
_refine_ls_structure_factor_coef Fsqd
_refine_ls_weighting_details 'w=1/[\s^2^(Fo^2^)+(0.1000P)^2^] where P=(Fo^2^+2Fc^2^)/3'
_refine_ls_weighting_scheme calc
_refine_ls_wR_factor_gt 0.1225
_refine_ls_wR_factor_ref 0.1440
_reflns_Friedel_coverage 0.781
_reflns_Friedel_fraction_full 1.000
_reflns_Friedel_fraction_max 0.997
_reflns_number_gt 5848
_reflns_number_total 7804
_reflns_threshold_expression 'I > 2\s(I)'
_cod_data_source_file ol503072g_si_002.cif
_cod_data_source_block Criofolinine
_cod_depositor_comments
;
The following automatic conversions were performed:

'_chemical_melting_point' tag was changed to
'_chemical_temperature_decomposition_gt' since the value was
specified 'more than' ('>') a certain temperature. The value '>463
dec' was changed to '463' - it should be numeric and without a unit
designator.

Automatic conversion script
Id: cif_fix_values 2935 2014-11-11 08:27:57Z andrius 

 Adding full bibliography for 1518386--1518387.cif.
;
_cod_database_code 1518387
_shelx_space_group_comment
;
The symmetry employed for this shelxl refinement is uniquely defined
by the following loop, which should always be used as a source of
symmetry information in preference to the above space-group names.
They are only intended as comments.
;
_shelx_estimated_absorpt_t_min 0.963
_shelx_estimated_absorpt_t_max 0.991
_shelxl_version_number 2014/6

loop_
_space_group_symop_operation_xyz
'x, y, z'
'-x+1/2, -y, z+1/2'
'-x, y+1/2, -z+1/2'
'x+1/2, -y+1/2, -z'

loop_
_atom_site_label
_atom_site_type_symbol
_atom_site_fract_x
_atom_site_fract_y
_atom_site_fract_z
_atom_site_U_iso_or_equiv
_atom_site_adp_type
_atom_site_occupancy
_atom_site_site_symmetry_order
_atom_site_calc_flag
_atom_site_refinement_flags_posn
_atom_site_refinement_flags_adp
C2 C 0.3347(4) 0.2014(3) 0.16659(14) 0.0207(9) Uani 1 1 d . .
C3 C 0.4055(4) 0.1176(3) 0.14200(14) 0.0216(9) Uani 1 1 d . .
C5 C 0.1484(4) 0.0137(4) 0.16711(16) 0.0277(10) Uani 1 1 d . .
H5A H 0.0837 -0.0402 0.1733 0.033 Uiso 1 1 calc R U
H5B H 0.1383 0.0393 0.1359 0.033 Uiso 1 1 calc R U
C6 C 0.1349(4) 0.1104(4) 0.19983(15) 0.0261(10) Uani 1 1 d . .
H6A H 0.0498 0.1373 0.1985 0.031 Uiso 1 1 calc R U
H6B H 0.1505 0.0850 0.2308 0.031 Uiso 1 1 calc R U
C7 C 0.2215(4) 0.2032(4) 0.18926(14) 0.0228(9) Uani 1 1 d . .
C8 C 0.1980(4) 0.3161(4) 0.20048(14) 0.0230(9) Uani 1 1 d . .
C9 C 0.0975(4) 0.3702(4) 0.22237(15) 0.0296(10) Uani 1 1 d . .
H9 H 0.0296 0.3309 0.2336 0.036 Uiso 1 1 calc R U
C10 C 0.1038(5) 0.4831(4) 0.22641(16) 0.0340(11) Uani 1 1 d . .
H10 H 0.0385 0.5203 0.2405 0.041 Uiso 1 1 calc R U
C11 C 0.2056(5) 0.5438(4) 0.20990(16) 0.0354(11) Uani 1 1 d . .
H11 H 0.2054 0.6202 0.2130 0.042 Uiso 1 1 calc R U
C12 C 0.3056(5) 0.4932(4) 0.18926(15) 0.0323(11) Uani 1 1 d . .
H12 H 0.3743 0.5332 0.1792 0.039 Uiso 1 1 calc R U
C13 C 0.2987(4) 0.3779(4) 0.18415(14) 0.0240(9) Uani 1 1 d . .
C14 C 0.3811(4) -0.0079(3) 0.14651(14) 0.0213(9) Uani 1 1 d . .
C15 C 0.4847(4) -0.0655(3) 0.17498(14) 0.0228(9) Uani 1 1 d . .
H15 H 0.4987 -0.0223 0.2029 0.027 Uiso 1 1 calc R U
C16 C 0.6097(4) -0.0876(3) 0.15276(14) 0.0227(9) Uani 1 1 d . .
H16 H 0.5955 -0.1247 0.1234 0.027 Uiso 1 1 calc R U
C17 C 0.6873(4) -0.1663(4) 0.18437(15) 0.0270(10) Uani 1 1 d . .
H17B H 0.7098 -0.1245 0.2119 0.032 Uiso 1 1 calc R U
C18 C 0.6140(4) -0.2678(4) 0.19997(16) 0.0309(11) Uani 1 1 d . .
H18C H 0.5980 -0.3145 0.1737 0.037 Uiso 1 1 calc R U
H18D H 0.6646 -0.3096 0.2214 0.037 Uiso 1 1 calc R U
C19 C 0.4905(4) -0.2392(4) 0.22271(15) 0.0292(10) Uani 1 1 d . .
H19C H 0.4454 -0.3058 0.2307 0.035 Uiso 1 1 calc R U
H19D H 0.5046 -0.1966 0.2504 0.035 Uiso 1 1 calc R U
C20 C 0.4172(4) -0.1718(4) 0.18804(15) 0.0264(10) Uani 1 1 d . .
H20 H 0.4125 -0.2166 0.1601 0.032 Uiso 1 1 calc R U
C21 C 0.2866(4) -0.1324(4) 0.19768(16) 0.0273(10) Uani 1 1 d . .
C22 C 0.6887(4) 0.0135(4) 0.14444(14) 0.0236(9) Uani 1 1 d . .
C23 C 0.7548(5) 0.1843(4) 0.17491(17) 0.0352(11) Uani 1 1 d . .
H23A H 0.8387 0.1680 0.1656 0.053 Uiso 1 1 calc R U
H23B H 0.7561 0.2233 0.2035 0.053 Uiso 1 1 calc R U
H23C H 0.7152 0.2291 0.1520 0.053 Uiso 1 1 calc R U
C2' C 0.9206(4) 0.4939(3) 0.02881(14) 0.0180(8) Uani 1 1 d . .
C3' C 0.8379(4) 0.5895(3) 0.02476(13) 0.0174(8) Uani 1 1 d . .
C5' C 0.8419(4) 0.5310(4) 0.12737(13) 0.0231(9) Uani 1 1 d . .
H5'1 H 0.8166 0.5246 0.1591 0.028 Uiso 1 1 calc R U
H5'2 H 0.8894 0.5986 0.1241 0.028 Uiso 1 1 calc R U
C6' C 0.9225(4) 0.4339(4) 0.11462(15) 0.0255(9) Uani 1 1 d . .
H6'1 H 0.9976 0.4358 0.1331 0.031 Uiso 1 1 calc R U
H6'2 H 0.8781 0.3665 0.1222 0.031 Uiso 1 1 calc R U
C7' C 0.9588(4) 0.4298(3) 0.06532(14) 0.0208(9) Uani 1 1 d . .
C8' C 1.0475(4) 0.3539(3) 0.04746(14) 0.0206(9) Uani 1 1 d . .
C9' C 1.1221(4) 0.2716(4) 0.06827(16) 0.0291(10) Uani 1 1 d . .
H9' H 1.1159 0.2573 0.0995 0.035 Uiso 1 1 calc R U
C10' C 1.2033(4) 0.2136(4) 0.04157(16) 0.0302(10) Uani 1 1 d . .
H10' H 1.2536 0.1599 0.0549 0.036 Uiso 1 1 calc R U
C11' C 1.2122(4) 0.2338(4) -0.00580(16) 0.0284(10) Uani 1 1 d . .
H11' H 1.2677 0.1920 -0.0231 0.034 Uiso 1 1 calc R U
C12' C 1.1418(4) 0.3129(3) -0.02741(15) 0.0237(9) Uani 1 1 d . .
H12' H 1.1486 0.3255 -0.0587 0.028 Uiso 1 1 calc R U
C13' C 1.0591(4) 0.3739(3) -0.00001(15) 0.0210(9) Uani 1 1 d . .
C14' C 0.7262(4) 0.6041(3) 0.05704(14) 0.0176(8) Uani 1 1 d . .
C15' C 0.6074(4) 0.5580(3) 0.03390(13) 0.0179(8) Uani 1 1 d . .
H15' H 0.6303 0.4884 0.0190 0.022 Uiso 1 1 calc R U
C16' C 0.5329(4) 0.6260(3) -0.00101(14) 0.0205(9) Uani 1 1 d . .
H16' H 0.5035 0.6945 0.0132 0.025 Uiso 1 1 calc R U
C17' C 0.4207(4) 0.5535(3) -0.01483(14) 0.0238(9) Uani 1 1 d . .
H17A H 0.4525 0.4860 -0.0291 0.029 Uiso 1 1 calc R U
C18' C 0.3410(4) 0.5213(4) 0.02590(16) 0.0302(10) Uani 1 1 d . .
H18A H 0.2729 0.4750 0.0154 0.036 Uiso 1 1 calc R U
H18B H 0.3053 0.5873 0.0393 0.036 Uiso 1 1 calc R U
C19' C 0.4144(4) 0.4596(4) 0.06247(16) 0.0298(10) Uani 1 1 d . .
H19A H 0.3625 0.4470 0.0892 0.036 Uiso 1 1 calc R U
H19B H 0.4418 0.3887 0.0508 0.036 Uiso 1 1 calc R U
C20' C 0.5254(4) 0.5295(4) 0.07511(14) 0.0215(9) Uani 1 1 d . .
H20' H 0.4923 0.5995 0.0868 0.026 Uiso 1 1 calc R U
C21' C 0.6204(4) 0.4902(3) 0.10950(14) 0.0223(9) Uani 1 1 d . .
C22' C 0.6022(4) 0.6516(3) -0.04433(14) 0.0215(9) Uani 1 1 d . .
C23' C 0.6480(5) 0.7860(5) -0.09998(16) 0.0408(13) Uani 1 1 d . .
H23D H 0.7346 0.7662 -0.1007 0.061 Uiso 1 1 calc R U
H23E H 0.6396 0.8639 -0.1050 0.061 Uiso 1 1 calc R U
H23F H 0.6042 0.7466 -0.1235 0.061 Uiso 1 1 calc R U
H1 H 0.458(7) 0.325(6) 0.149(2) 0.09(2) Uiso 1 1 d . .
H1' H 0.971(6) 0.481(5) -0.036(2) 0.051(18) Uiso 1 1 d . .
N1 N 0.3815(3) 0.3076(3) 0.16345(12) 0.0236(8) Uani 1 1 d . .
N4 N 0.2705(3) -0.0381(3) 0.17220(12) 0.0244(8) Uani 1 1 d . .
N1' N 0.9829(3) 0.4604(3) -0.01078(13) 0.0207(8) Uani 1 1 d . .
N4' N 0.7311(3) 0.5358(3) 0.09812(11) 0.0201(7) Uani 1 1 d . .
O3 O 0.4910(3) 0.1443(3) 0.11697(11) 0.0304(7) Uani 1 1 d . .
O14 O 0.3834(3) -0.0529(3) 0.10151(10) 0.0275(7) Uani 1 1 d . .
H14 H 0.3119 -0.0593 0.0920 0.041 Uiso 1 1 calc R U
O17 O 0.8001(3) -0.1965(3) 0.16214(11) 0.0361(8) Uani 1 1 d . .
H17 H 0.7841 -0.2240 0.1372 0.054 Uiso 1 1 calc R U
O21 O 0.2069(3) -0.1750(3) 0.22134(11) 0.0353(8) Uani 1 1 d . .
O22 O 0.7517(3) 0.0302(3) 0.11065(11) 0.0310(7) Uani 1 1 d . .
O23 O 0.6859(3) 0.0822(2) 0.18033(10) 0.0278(7) Uani 1 1 d . .
O3' O 0.8482(3) 0.6570(2) -0.00618(9) 0.0215(6) Uani 1 1 d . .
O14' O 0.7131(3) 0.7155(2) 0.07055(10) 0.0231(6) Uani 1 1 d . .
H14' H 0.7581 0.7545 0.0546 0.035 Uiso 1 1 calc R U
O17' O 0.3512(3) 0.6131(2) -0.04814(10) 0.0282(7) Uani 1 1 d . .
H17' H 0.3157 0.5695 -0.0652 0.042 Uiso 1 1 calc R U
O21' O 0.6030(3) 0.4302(3) 0.14296(10) 0.0288(7) Uani 1 1 d . .
O22' O 0.6515(3) 0.5814(3) -0.06764(10) 0.0298(7) Uani 1 1 d . .
O23' O 0.5961(3) 0.7578(3) -0.05585(10) 0.0288(7) Uani 1 1 d . .

loop_
_atom_site_aniso_label
_atom_site_aniso_U_11
_atom_site_aniso_U_22
_atom_site_aniso_U_33
_atom_site_aniso_U_23
_atom_site_aniso_U_13
_atom_site_aniso_U_12
C2 0.0203(19) 0.020(2) 0.021(2) 0.0025(17) -0.0019(17) -0.0006(17)
C3 0.023(2) 0.025(2) 0.016(2) 0.0038(17) 0.0012(18) 0.0036(18)
C5 0.022(2) 0.029(2) 0.032(2) 0.000(2) 0.0003(19) -0.0023(19)
C6 0.022(2) 0.031(2) 0.026(2) 0.0007(18) 0.0052(19) -0.0035(19)
C7 0.020(2) 0.029(2) 0.019(2) 0.0007(18) -0.0034(18) 0.0037(19)
C8 0.024(2) 0.027(2) 0.018(2) -0.0012(17) 0.0005(18) 0.0009(18)
C9 0.025(2) 0.039(3) 0.025(2) -0.005(2) 0.003(2) 0.002(2)
C10 0.034(3) 0.038(3) 0.030(2) -0.011(2) 0.004(2) 0.012(2)
C11 0.047(3) 0.026(2) 0.033(3) -0.007(2) -0.001(2) 0.004(2)
C12 0.044(3) 0.024(2) 0.029(2) -0.0016(19) 0.004(2) -0.001(2)
C13 0.026(2) 0.026(2) 0.020(2) 0.0004(17) -0.0004(19) 0.0051(18)
C14 0.021(2) 0.023(2) 0.021(2) -0.0006(17) -0.0002(17) 0.0043(17)
C15 0.029(2) 0.019(2) 0.020(2) 0.0002(17) -0.0051(18) 0.0016(18)
C16 0.027(2) 0.021(2) 0.020(2) -0.0041(16) -0.0026(18) 0.0051(18)
C17 0.029(2) 0.024(2) 0.028(2) -0.0048(19) -0.003(2) 0.0071(19)
C18 0.037(3) 0.023(2) 0.033(2) 0.0006(19) -0.012(2) 0.009(2)
C19 0.039(3) 0.022(2) 0.027(2) 0.0027(19) -0.006(2) -0.002(2)
C20 0.036(2) 0.020(2) 0.023(2) 0.0011(18) -0.004(2) -0.0011(19)
C21 0.035(3) 0.019(2) 0.028(2) -0.0002(19) -0.002(2) -0.003(2)
C22 0.022(2) 0.026(2) 0.023(2) 0.0001(18) -0.0020(19) 0.0081(18)
C23 0.039(3) 0.026(3) 0.041(3) -0.001(2) 0.001(2) -0.010(2)
C2' 0.0141(19) 0.019(2) 0.021(2) -0.0016(16) -0.0005(16) -0.0032(16)
C3' 0.0154(19) 0.019(2) 0.0176(19) -0.0024(16) -0.0022(16) -0.0041(16)
C5' 0.021(2) 0.031(2) 0.018(2) -0.0006(18) -0.0010(17) -0.0002(18)
C6' 0.024(2) 0.030(2) 0.023(2) 0.0035(18) -0.0026(19) 0.0026(19)
C7' 0.019(2) 0.021(2) 0.023(2) 0.0007(17) -0.0037(18) -0.0039(16)
C8' 0.018(2) 0.020(2) 0.024(2) -0.0021(17) -0.0049(17) 0.0007(17)
C9' 0.031(2) 0.026(2) 0.030(2) 0.0025(19) -0.004(2) 0.0051(19)
C10' 0.029(2) 0.024(2) 0.038(3) 0.000(2) -0.005(2) 0.007(2)
C11' 0.025(2) 0.023(2) 0.037(2) -0.0046(19) 0.000(2) 0.0050(19)
C12' 0.024(2) 0.024(2) 0.023(2) -0.0039(17) 0.0016(18) 0.0009(18)
C13' 0.019(2) 0.017(2) 0.027(2) -0.0003(17) -0.0046(18) -0.0020(17)
C14' 0.0159(19) 0.0136(19) 0.023(2) -0.0004(16) -0.0009(16) -0.0017(16)
C15' 0.0155(19) 0.0149(19) 0.023(2) -0.0023(16) -0.0006(17) 0.0012(16)
C16' 0.020(2) 0.018(2) 0.024(2) -0.0036(17) -0.0021(18) 0.0039(17)
C17' 0.024(2) 0.019(2) 0.029(2) -0.0036(17) -0.0081(19) 0.0052(17)
C18' 0.021(2) 0.030(3) 0.039(3) -0.001(2) -0.003(2) -0.0017(19)
C19' 0.022(2) 0.033(3) 0.035(3) 0.003(2) 0.000(2) -0.010(2)
C20' 0.018(2) 0.022(2) 0.024(2) 0.0001(17) 0.0035(17) -0.0006(17)
C21' 0.021(2) 0.022(2) 0.024(2) -0.0012(17) 0.0019(18) 0.0014(17)
C22' 0.019(2) 0.023(2) 0.022(2) -0.0008(18) -0.0056(18) 0.0034(17)
C23' 0.052(3) 0.041(3) 0.030(2) 0.011(2) 0.007(2) -0.004(3)
N1 0.0222(18) 0.0228(19) 0.0257(19) -0.0004(15) 0.0049(16) 0.0013(16)
N4 0.0232(18) 0.0215(18) 0.0286(19) 0.0022(15) 0.0005(16) 0.0011(15)
N1' 0.0204(18) 0.0206(19) 0.0212(19) 0.0010(15) -0.0025(15) 0.0021(15)
N4' 0.0169(17) 0.0238(19) 0.0196(17) 0.0023(14) 0.0010(14) -0.0011(15)
O3 0.0321(17) 0.0261(17) 0.0329(17) 0.0049(14) 0.0092(15) 0.0035(14)
O14 0.0262(16) 0.0330(18) 0.0232(15) -0.0051(13) -0.0039(13) 0.0018(14)
O17 0.0335(17) 0.040(2) 0.0351(18) -0.0032(16) -0.0052(15) 0.0131(16)
O21 0.0380(19) 0.0302(18) 0.0378(19) 0.0091(15) 0.0046(16) -0.0065(15)
O22 0.0300(17) 0.0295(18) 0.0336(18) -0.0002(14) 0.0082(15) 0.0046(14)
O23 0.0340(17) 0.0233(16) 0.0260(16) -0.0056(13) -0.0008(14) -0.0036(13)
O3' 0.0214(14) 0.0204(15) 0.0229(15) 0.0009(12) 0.0007(13) -0.0010(12)
O14' 0.0256(15) 0.0166(14) 0.0270(16) -0.0022(12) 0.0057(14) -0.0039(12)
O17' 0.0298(17) 0.0225(16) 0.0323(17) -0.0044(13) -0.0145(14) 0.0037(14)
O21' 0.0249(15) 0.0333(18) 0.0283(16) 0.0076(14) 0.0035(14) -0.0047(14)
O22' 0.0311(17) 0.0314(17) 0.0268(16) -0.0077(14) 0.0016(15) 0.0041(14)
O23' 0.0349(17) 0.0265(17) 0.0252(16) 0.0039(13) 0.0042(14) 0.0045(14)

loop_
_atom_type_symbol
_atom_type_description
_atom_type_scat_dispersion_real
_atom_type_scat_dispersion_imag
_atom_type_scat_source
C C 0.0033 0.0016 'International Tables Vol C Tables 4.2.6.8 and 6.1.1.4'
H H 0.0000 0.0000 'International Tables Vol C Tables 4.2.6.8 and 6.1.1.4'
N N 0.0061 0.0033 'International Tables Vol C Tables 4.2.6.8 and 6.1.1.4'
O O 0.0106 0.0060 'International Tables Vol C Tables 4.2.6.8 and 6.1.1.4'

loop_
_geom_angle_atom_site_label_1
_geom_angle_atom_site_label_2
_geom_angle_atom_site_label_3
_geom_angle
C7 C2 N1 109.6(4)
C7 C2 C3 134.8(4)
N1 C2 C3 115.2(4)
O3 C3 C2 120.2(4)
O3 C3 C14 116.1(4)
C2 C3 C14 123.7(4)
N4 C5 C6 110.7(4)
N4 C5 H5A 109.5
C6 C5 H5A 109.5
N4 C5 H5B 109.5
C6 C5 H5B 109.5
H5A C5 H5B 108.1
C7 C6 C5 113.1(4)
C7 C6 H6A 109.0
C5 C6 H6A 109.0
C7 C6 H6B 109.0
C5 C6 H6B 109.0
H6A C6 H6B 107.8
C2 C7 C8 106.2(4)
C2 C7 C6 129.4(4)
C8 C7 C6 124.4(4)
C13 C8 C9 119.7(4)
C13 C8 C7 107.4(4)
C9 C8 C7 133.0(4)
C10 C9 C8 117.5(4)
C10 C9 H9 121.2
C8 C9 H9 121.2
C9 C10 C11 122.1(4)
C9 C10 H10 119.0
C11 C10 H10 119.0
C12 C11 C10 121.6(4)
C12 C11 H11 119.2
C10 C11 H11 119.2
C11 C12 C13 116.6(4)
C11 C12 H12 121.7
C13 C12 H12 121.7
N1 C13 C8 108.5(4)
N1 C13 C12 129.0(4)
C8 C13 C12 122.4(4)
O14 C14 N4 113.3(3)
O14 C14 C3 107.2(3)
N4 C14 C3 115.5(3)
O14 C14 C15 108.0(3)
N4 C14 C15 101.2(3)
C3 C14 C15 111.4(3)
C16 C15 C20 112.2(3)
C16 C15 C14 118.9(3)
C20 C15 C14 100.0(3)
C16 C15 H15 108.4
C20 C15 H15 108.4
C14 C15 H15 108.4
C22 C16 C15 114.9(3)
C22 C16 C17 106.9(3)
C15 C16 C17 109.0(3)
C22 C16 H16 108.6
C15 C16 H16 108.6
C17 C16 H16 108.6
O17 C17 C18 111.5(4)
O17 C17 C16 109.9(3)
C18 C17 C16 113.1(4)
O17 C17 H17B 107.4
C18 C17 H17B 107.4
C16 C17 H17B 107.4
C19 C18 C17 113.2(4)
C19 C18 H18C 108.9
C17 C18 H18C 108.9
C19 C18 H18D 108.9
C17 C18 H18D 108.9
H18C C18 H18D 107.7
C20 C19 C18 106.4(4)
C20 C19 H19C 110.5
C18 C19 H19C 110.5
C20 C19 H19D 110.5
C18 C19 H19D 110.5
H19C C19 H19D 108.6
C21 C20 C19 121.8(4)
C21 C20 C15 102.7(4)
C19 C20 C15 112.0(4)
C21 C20 H20 106.5
C19 C20 H20 106.5
C15 C20 H20 106.5
O21 C21 N4 125.0(4)
O21 C21 C20 128.7(4)
N4 C21 C20 106.2(4)
O22 C22 O23 123.0(4)
O22 C22 C16 125.4(4)
O23 C22 C16 111.5(3)
O23 C23 H23A 109.5
O23 C23 H23B 109.5
H23A C23 H23B 109.5
O23 C23 H23C 109.5
H23A C23 H23C 109.5
H23B C23 H23C 109.5
C7' C2' N1' 109.5(3)
C7' C2' C3' 133.4(4)
N1' C2' C3' 117.0(3)
O3' C3' C2' 122.3(4)
O3' C3' C14' 116.5(3)
C2' C3' C14' 121.0(3)
N4' C5' C6' 110.6(3)
N4' C5' H5'1 109.5
C6' C5' H5'1 109.5
N4' C5' H5'2 109.5
C6' C5' H5'2 109.5
H5'1 C5' H5'2 108.1
C7' C6' C5' 114.4(4)
C7' C6' H6'1 108.7
C5' C6' H6'1 108.7
C7' C6' H6'2 108.7
C5' C6' H6'2 108.7
H6'1 C6' H6'2 107.6
C2' C7' C8' 106.2(4)
C2' C7' C6' 130.5(4)
C8' C7' C6' 123.3(4)
C13' C8' C9' 119.5(4)
C13' C8' C7' 107.9(4)
C9' C8' C7' 132.6(4)
C10' C9' C8' 118.6(4)
C10' C9' H9' 120.7
C8' C9' H9' 120.7
C9' C10' C11' 121.0(4)
C9' C10' H10' 119.5
C11' C10' H10' 119.5
C12' C11' C10' 122.4(4)
C12' C11' H11' 118.8
C10' C11' H11' 118.8
C11' C12' C13' 116.9(4)
C11' C12' H12' 121.6
C13' C12' H12' 121.6
N1' C13' C12' 130.5(4)
N1' C13' C8' 107.8(4)
C12' C13' C8' 121.6(4)
O14' C14' N4' 108.4(3)
O14' C14' C3' 111.1(3)
N4' C14' C3' 114.3(3)
O14' C14' C15' 112.6(3)
N4' C14' C15' 100.6(3)
C3' C14' C15' 109.5(3)
C20' C15' C16' 110.1(3)
C20' C15' C14' 102.2(3)
C16' C15' C14' 121.7(3)
C20' C15' H15' 107.3
C16' C15' H15' 107.3
C14' C15' H15' 107.3
C22' C16' C15' 114.4(3)
C22' C16' C17' 106.5(3)
C15' C16' C17' 105.9(3)
C22' C16' H16' 110.0
C15' C16' H16' 110.0
C17' C16' H16' 110.0
O17' C17' C18' 111.8(4)
O17' C17' C16' 107.4(3)
C18' C17' C16' 112.4(3)
O17' C17' H17A 108.4
C18' C17' H17A 108.4
C16' C17' H17A 108.4
C17' C18' C19' 112.7(4)
C17' C18' H18A 109.1
C19' C18' H18A 109.1
C17' C18' H18B 109.1
C19' C18' H18B 109.1
H18A C18' H18B 107.8
C20' C19' C18' 107.7(4)
C20' C19' H19A 110.2
C18' C19' H19A 110.2
C20' C19' H19B 110.2
C18' C19' H19B 110.2
H19A C19' H19B 108.5
C19' C20' C21' 121.3(4)
C19' C20' C15' 112.9(3)
C21' C20' C15' 101.9(3)
C19' C20' H20' 106.6
C21' C20' H20' 106.6
C15' C20' H20' 106.6
O21' C21' N4' 124.7(4)
O21' C21' C20' 127.8(4)
N4' C21' C20' 107.5(3)
O22' C22' O23' 123.9(4)
O22' C22' C16' 123.1(4)
O23' C22' C16' 112.8(3)
O23' C23' H23D 109.5
O23' C23' H23E 109.5
H23D C23' H23E 109.5
O23' C23' H23F 109.5
H23D C23' H23F 109.5
H23E C23' H23F 109.5
C13 N1 C2 108.3(3)
C13 N1 H1 129(5)
C2 N1 H1 123(5)
C21 N4 C14 112.8(3)
C21 N4 C5 121.7(4)
C14 N4 C5 124.9(3)
C13' N1' C2' 108.6(4)
C13' N1' H1' 124(4)
C2' N1' H1' 127(4)
C21' N4' C14' 113.7(3)
C21' N4' C5' 123.6(3)
C14' N4' C5' 122.1(3)
C14 O14 H14 109.5
C17 O17 H17 109.5
C22 O23 C23 115.7(3)
C14' O14' H14' 109.5
C17' O17' H17' 109.5
C22' O23' C23' 115.7(4)

loop_
_geom_bond_atom_site_label_1
_geom_bond_atom_site_label_2
_geom_bond_distance
C2 C7 1.383(6)
C2 N1 1.385(5)
C2 C3 1.457(6)
C3 O3 1.216(5)
C3 C14 1.549(6)
C5 N4 1.459(5)
C5 C6 1.519(6)
C5 H5A 0.9700
C5 H5B 0.9700
C6 C7 1.491(6)
C6 H6A 0.9700
C6 H6B 0.9700
C7 C8 1.430(6)
C8 C13 1.398(6)
C8 C9 1.414(6)
C9 C10 1.375(7)
C9 H9 0.9300
C10 C11 1.402(7)
C10 H10 0.9300
C11 C12 1.374(7)
C11 H11 0.9300
C12 C13 1.407(6)
C12 H12 0.9300
C13 N1 1.371(5)
C14 O14 1.423(5)
C14 N4 1.451(5)
C14 C15 1.553(6)
C15 C16 1.514(6)
C15 C20 1.527(6)
C15 H15 0.9800
C16 C22 1.509(6)
C16 C17 1.566(6)
C16 H16 0.9800
C17 O17 1.420(5)
C17 C18 1.529(7)
C17 H17B 0.9800
C18 C19 1.522(7)
C18 H18C 0.9700
C18 H18D 0.9700
C19 C20 1.520(6)
C19 H19C 0.9700
C19 H19D 0.9700
C20 C21 1.507(7)
C20 H20 0.9800
C21 O21 1.214(5)
C21 N4 1.374(6)
C22 O22 1.213(5)
C22 O23 1.339(5)
C23 O23 1.449(5)
C23 H23A 0.9600
C23 H23B 0.9600
C23 H23C 0.9600
C2' C7' 1.381(6)
C2' N1' 1.396(5)
C2' C3' 1.463(6)
C3' O3' 1.224(5)
C3' C14' 1.535(6)
C5' N4' 1.464(5)
C5' C6' 1.507(6)
C5' H5'1 0.9700
C5' H5'2 0.9700
C6' C7' 1.492(6)
C6' H6'1 0.9700
C6' H6'2 0.9700
C7' C8' 1.423(6)
C8' C13' 1.413(6)
C8' C9' 1.416(6)
C9' C10' 1.364(6)
C9' H9' 0.9300
C10' C11' 1.408(7)
C10' H10' 0.9300
C11' C12' 1.374(6)
C11' H11' 0.9300
C12' C13' 1.404(6)
C12' H12' 0.9300
C13' N1' 1.366(5)
C14' O14' 1.414(5)
C14' N4' 1.458(5)
C14' C15' 1.546(5)
C15' C20' 1.531(6)
C15' C16' 1.535(5)
C15' H15' 0.9800
C16' C22' 1.500(6)
C16' C17' 1.543(6)
C16' H16' 0.9800
C17' O17' 1.423(5)
C17' C18' 1.516(6)
C17' H17A 0.9800
C18' C19' 1.523(6)
C18' H18A 0.9700
C18' H18B 0.9700
C19' C20' 1.507(6)
C19' H19A 0.9700
C19' H19B 0.9700
C20' C21' 1.508(6)
C20' H20' 0.9800
C21' O21' 1.232(5)
C21' N4' 1.352(5)
C22' O22' 1.210(5)
C22' O23' 1.332(5)
C23' O23' 1.444(5)
C23' H23D 0.9600
C23' H23E 0.9600
C23' H23F 0.9600
N1 H1 0.95(7)
N1' H1' 0.80(6)
O14 H14 0.8200
O17 H17 0.8200
O14' H14' 0.8200
O17' H17' 0.8200

loop_
_geom_torsion_atom_site_label_1
_geom_torsion_atom_site_label_2
_geom_torsion_atom_site_label_3
_geom_torsion_atom_site_label_4
_geom_torsion
C7 C2 C3 O3 164.3(5)
N1 C2 C3 O3 -7.5(6)
C7 C2 C3 C14 -17.3(7)
N1 C2 C3 C14 170.9(4)
N4 C5 C6 C7 65.8(5)
N1 C2 C7 C8 0.1(5)
C3 C2 C7 C8 -172.0(4)
N1 C2 C7 C6 178.4(4)
C3 C2 C7 C6 6.2(8)
C5 C6 C7 C2 -24.7(6)
C5 C6 C7 C8 153.3(4)
C2 C7 C8 C13 -0.2(5)
C6 C7 C8 C13 -178.6(4)
C2 C7 C8 C9 178.2(4)
C6 C7 C8 C9 -0.2(7)
C13 C8 C9 C10 0.2(6)
C7 C8 C9 C10 -178.0(5)
C8 C9 C10 C11 -0.3(7)
C9 C10 C11 C12 -0.9(7)
C10 C11 C12 C13 2.1(7)
C9 C8 C13 N1 -178.4(4)
C7 C8 C13 N1 0.2(5)
C9 C8 C13 C12 1.1(6)
C7 C8 C13 C12 179.7(4)
C11 C12 C13 N1 177.2(4)
C11 C12 C13 C8 -2.2(7)
O3 C3 C14 O14 -46.0(5)
C2 C3 C14 O14 135.6(4)
O3 C3 C14 N4 -173.3(4)
C2 C3 C14 N4 8.3(6)
O3 C3 C14 C15 72.0(5)
C2 C3 C14 C15 -106.5(4)
O14 C14 C15 C16 40.9(5)
N4 C14 C15 C16 160.1(4)
C3 C14 C15 C16 -76.6(5)
O14 C14 C15 C20 -81.5(4)
N4 C14 C15 C20 37.7(4)
C3 C14 C15 C20 161.0(3)
C20 C15 C16 C22 -172.6(3)
C14 C15 C16 C22 71.3(5)
C20 C15 C16 C17 -52.6(4)
C14 C15 C16 C17 -168.6(3)
C22 C16 C17 O17 -60.7(4)
C15 C16 C17 O17 174.5(3)
C22 C16 C17 C18 174.0(3)
C15 C16 C17 C18 49.2(5)
O17 C17 C18 C19 -178.3(3)
C16 C17 C18 C19 -53.9(5)
C17 C18 C19 C20 57.4(5)
C18 C19 C20 C21 177.3(4)
C18 C19 C20 C15 -60.7(5)
C16 C15 C20 C21 -166.1(3)
C14 C15 C20 C21 -39.1(4)
C16 C15 C20 C19 61.5(5)
C14 C15 C20 C19 -171.4(4)
C19 C20 C21 O21 -30.2(7)
C15 C20 C21 O21 -156.4(5)
C19 C20 C21 N4 152.7(4)
C15 C20 C21 N4 26.4(4)
C15 C16 C22 O22 -140.3(4)
C17 C16 C22 O22 98.6(5)
C15 C16 C22 O23 42.7(5)
C17 C16 C22 O23 -78.5(4)
C7' C2' C3' O3' 154.0(4)
N1' C2' C3' O3' -21.2(6)
C7' C2' C3' C14' -31.5(6)
N1' C2' C3' C14' 153.3(3)
N4' C5' C6' C7' 54.5(5)
N1' C2' C7' C8' -0.3(4)
C3' C2' C7' C8' -175.7(4)
N1' C2' C7' C6' 178.7(4)
C3' C2' C7' C6' 3.3(8)
C5' C6' C7' C2' -7.4(6)
C5' C6' C7' C8' 171.3(4)
C2' C7' C8' C13' -0.7(4)
C6' C7' C8' C13' -179.7(4)
C2' C7' C8' C9' 177.0(4)
C6' C7' C8' C9' -2.1(7)
C13' C8' C9' C10' -0.1(6)
C7' C8' C9' C10' -177.6(4)
C8' C9' C10' C11' -0.8(7)
C9' C10' C11' C12' 0.9(7)
C10' C11' C12' C13' -0.1(7)
C11' C12' C13' N1' 176.1(4)
C11' C12' C13' C8' -0.8(6)
C9' C8' C13' N1' -176.6(4)
C7' C8' C13' N1' 1.4(4)
C9' C8' C13' C12' 0.9(6)
C7' C8' C13' C12' 179.0(4)
O3' C3' C14' O14' -45.6(5)
C2' C3' C14' O14' 139.6(4)
O3' C3' C14' N4' -168.6(3)
C2' C3' C14' N4' 16.5(5)
O3' C3' C14' C15' 79.3(4)
C2' C3' C14' C15' -95.5(4)
O14' C14' C15' C20' -80.9(4)
N4' C14' C15' C20' 34.3(4)
C3' C14' C15' C20' 155.0(3)
O14' C14' C15' C16' 42.3(5)
N4' C14' C15' C16' 157.5(3)
C3' C14' C15' C16' -81.8(4)
C20' C15' C16' C22' -175.9(3)
C14' C15' C16' C22' 64.7(5)
C20' C15' C16' C17' -59.0(4)
C14' C15' C16' C17' -178.4(3)
C22' C16' C17' O17' -56.4(4)
C15' C16' C17' O17' -178.5(3)
C22' C16' C17' C18' -179.8(3)
C15' C16' C17' C18' 58.1(4)
O17' C17' C18' C19' -178.7(4)
C16' C17' C18' C19' -57.8(5)
C17' C18' C19' C20' 54.1(5)
C18' C19' C20' C21' -177.8(4)
C18' C19' C20' C15' -56.6(5)
C16' C15' C20' C19' 62.0(4)
C14' C15' C20' C19' -167.3(3)
C16' C15' C20' C21' -166.3(3)
C14' C15' C20' C21' -35.6(4)
C19' C20' C21' O21' -31.7(7)
C15' C20' C21' O21' -158.1(4)
C19' C20' C21' N4' 150.3(4)
C15' C20' C21' N4' 23.9(4)
C15' C16' C22' O22' 53.4(5)
C17' C16' C22' O22' -63.3(5)
C15' C16' C22' O23' -131.1(4)
C17' C16' C22' O23' 112.3(4)
C8 C13 N1 C2 -0.2(5)
C12 C13 N1 C2 -179.6(4)
C7 C2 N1 C13 0.1(5)
C3 C2 N1 C13 173.9(3)
O21 C21 N4 C14 -178.7(4)
C20 C21 N4 C14 -1.4(5)
O21 C21 N4 C5 -7.3(7)
C20 C21 N4 C5 170.0(4)
O14 C14 N4 C21 91.7(4)
C3 C14 N4 C21 -144.1(4)
C15 C14 N4 C21 -23.6(4)
O14 C14 N4 C5 -79.3(5)
C3 C14 N4 C5 44.8(5)
C15 C14 N4 C5 165.3(4)
C6 C5 N4 C21 99.2(5)
C6 C5 N4 C14 -90.5(5)
C12' C13' N1' C2' -178.8(4)
C8' C13' N1' C2' -1.6(4)
C7' C2' N1' C13' 1.2(5)
C3' C2' N1' C13' 177.4(3)
O21' C21' N4' C14' -179.6(4)
C20' C21' N4' C14' -1.5(5)
O21' C21' N4' C5' -7.9(7)
C20' C21' N4' C5' 170.2(4)
O14' C14' N4' C21' 97.1(4)
C3' C14' N4' C21' -138.4(4)
C15' C14' N4' C21' -21.2(4)
O14' C14' N4' C5' -74.8(4)
C3' C14' N4' C5' 49.7(5)
C15' C14' N4' C5' 166.9(3)
C6' C5' N4' C21' 93.7(4)
C6' C5' N4' C14' -95.3(4)
O22 C22 O23 C23 5.3(6)
C16 C22 O23 C23 -177.5(3)
O22' C22' O23' C23' 2.7(6)
C16' C22' O23' C23' -172.8(4)
